data_7246660
loop_
_publ_author_name
'Huninik, Pawe\/l'
'Szyling, Jakub'
'Czapik, Agnieszka'
'Walkowiak, J\;edrzej'

_publ_section_title
;
 Organocatalytic hydroboration of olefins in pyrrolidinium ionic liquids
;
_journal_issue 9
_journal_name_full 'Green Chemistry'
_journal_page_first 3715
_journal_page_last 3722
_journal_paper_doi 10.1039/D2GC04163D
_journal_volume 25
_journal_year 2023
_chemical_formula_moiety 'C16 H25 B O4'
_chemical_formula_sum 'C16 H25 B O4'
_chemical_formula_weight 292.17
_space_group_crystal_system monoclinic
_space_group_IT_number 4
_space_group_name_Hall 'P 2yb'
_space_group_name_H-M_alt 'P 1 21 1'
_atom_sites_solution_hydrogens geom
_atom_sites_solution_primary direct
_audit_creation_method SHELXL-2018/3
_audit_update_record
;
2022-11-01 deposited with the CCDC.	2023-03-16 downloaded from the CCDC.
;
_cell_angle_alpha 90
_cell_angle_beta 91.899(3)
_cell_angle_gamma 90
_cell_formula_units_Z 4
_cell_length_a 6.4643(2)
_cell_length_b 21.3155(7)
_cell_length_c 11.9798(4)
_cell_measurement_reflns_used 8028
_cell_measurement_temperature 100(2)
_cell_measurement_theta_max 76.4470
_cell_measurement_theta_min 3.6920
_cell_volume 1649.79(9)
_computing_cell_refinement 'CrysAlisPro 1.171.41.118a'
_computing_data_collection 'CrysAlisPro 1.171.41.118a'
_computing_data_reduction 'CrysAlisPro 1.171.41.118a'
_computing_structure_refinement 'SHELXL-2018/3 (Sheldrick, 2018)'
_computing_structure_solution 'SHELXT 2018/2 (Sheldrick, 2018)'
_diffrn_ambient_temperature 100(2)
_diffrn_detector_area_resol_mean 10.0000
_diffrn_measured_fraction_theta_full 0.997
_diffrn_measured_fraction_theta_max 0.997
_diffrn_measurement_device_type 'XtaLAB Synergy R, HyPix'
_diffrn_measurement_method '\w scans'
_diffrn_radiation_type CuK\a
_diffrn_radiation_wavelength 1.54184
_diffrn_reflns_av_R_equivalents 0.0412
_diffrn_reflns_av_unetI/netI 0.0379
_diffrn_reflns_Laue_measured_fraction_full 0.997
_diffrn_reflns_Laue_measured_fraction_max 0.997
_diffrn_reflns_limit_h_max 7
_diffrn_reflns_limit_h_min -7
_diffrn_reflns_limit_k_max 22
_diffrn_reflns_limit_k_min -25
_diffrn_reflns_limit_l_max 13
_diffrn_reflns_limit_l_min -14
_diffrn_reflns_number 12931
_diffrn_reflns_point_group_measured_fraction_full 0.867
_diffrn_reflns_point_group_measured_fraction_max 0.866
_diffrn_reflns_theta_full 67.684
_diffrn_reflns_theta_max 68.218
_diffrn_reflns_theta_min 3.692
_diffrn_source 'Rotating-anode X-ray tube'
_exptl_absorpt_coefficient_mu 0.658
_exptl_absorpt_correction_T_max 1.00000
_exptl_absorpt_correction_T_min 0.70110
_exptl_absorpt_correction_type multi-scan
_exptl_absorpt_process_details
;
CrysAlisPro 1.171.41.118a (Rigaku Oxford Diffraction, 2021)
Empirical absorption correction using spherical harmonics,
implemented in SCALE3 ABSPACK scaling algorithm.
;
_exptl_crystal_colour colourless
_exptl_crystal_density_diffrn 1.176
_exptl_crystal_description irregular
_exptl_crystal_F_000 632
_exptl_crystal_size_max 0.500
_exptl_crystal_size_mid 0.200
_exptl_crystal_size_min 0.050
_refine_diff_density_max 0.647
_refine_diff_density_min -0.315
_refine_diff_density_rms 0.089
_refine_ls_abs_structure_details
;
 Flack x determined using 1912 quotients [(I+)-(I-)]/[(I+)+(I-)]
 (Parsons, Flack and Wagner, Acta Cryst. B69 (2013) 249-259).
;
_refine_ls_abs_structure_Flack 0.41(11)
_refine_ls_extinction_method none
_refine_ls_goodness_of_fit_ref 1.070
_refine_ls_hydrogen_treatment constr
_refine_ls_matrix_type full
_refine_ls_number_parameters 392
_refine_ls_number_reflns 5241
_refine_ls_number_restraints 1
_refine_ls_restrained_S_all 1.070
_refine_ls_R_factor_all 0.0696
_refine_ls_R_factor_gt 0.0686
_refine_ls_shift/su_max 0.000
_refine_ls_shift/su_mean 0.000
_refine_ls_structure_factor_coef Fsqd
_refine_ls_weighting_details 'w=1/[\s^2^(Fo^2^)+(0.1281P)^2^+0.8994P] where P=(Fo^2^+2Fc^2^)/3'
_refine_ls_weighting_scheme calc
_refine_ls_wR_factor_gt 0.1812
_refine_ls_wR_factor_ref 0.1823
_reflns_Friedel_coverage 0.687
_reflns_Friedel_fraction_full 0.729
_reflns_Friedel_fraction_max 0.726
_reflns_number_gt 5091
_reflns_number_total 5241
_reflns_threshold_expression 'I > 2\s(I)'
_cod_data_source_file d2gc04163d2.cif
_cod_data_source_block DATA
_cod_depositor_comments 'Adding full bibliography for 7246660.cif.'
_cod_original_sg_symbol_H-M 'P 21'
_cod_database_code 7246660
_shelx_shelxl_version_number 2018/3
_shelx_space_group_comment
;
The symmetry employed for this shelxl refinement is uniquely defined
by the following loop, which should always be used as a source of
symmetry information in preference to the above space-group names.
They are only intended as comments.
;
_shelx_estimated_absorpt_t_min 0.735
_shelx_estimated_absorpt_t_max 0.968

loop_
_space_group_symop_operation_xyz
'x, y, z'
'-x, y+1/2, -z'

loop_
_atom_site_label
_atom_site_type_symbol
_atom_site_fract_x
_atom_site_fract_y
_atom_site_fract_z
_atom_site_U_iso_or_equiv
_atom_site_adp_type
_atom_site_occupancy
_atom_site_site_symmetry_order
_atom_site_calc_flag
_atom_site_refinement_flags_posn
_atom_site_refinement_flags_adp
_atom_site_refinement_flags_occupancy
_atom_site_disorder_assembly
_atom_site_disorder_group
O1A O 1.0672(5) 0.36496(18) 0.6636(3) 0.0280(7) Uani 1 1 d . . . . .
H1A H 1.000474 0.370185 0.602906 0.042 Uiso 1 1 calc R U . . .
O2A O 0.6993(5) 0.41607(19) 0.6202(3) 0.0302(8) Uani 1 1 d . . . . .
O3A O 0.4744(5) 0.63503(15) 1.0802(2) 0.0228(7) Uani 1 1 d . . . . .
O4A O 0.4048(6) 0.62325(16) 1.2645(3) 0.0277(7) Uani 1 1 d . . . . .
C1A C 0.9475(7) 0.3824(2) 0.7501(4) 0.0237(9) Uani 1 1 d . . . . .
C2A C 0.7511(8) 0.4078(2) 0.7302(4) 0.0244(9) Uani 1 1 d . . . . .
C3A C 0.6269(7) 0.4227(2) 0.8194(4) 0.0247(10) Uani 1 1 d . . . . .
H3A H 0.493122 0.439977 0.805461 0.030 Uiso 1 1 calc R U . . .
C4A C 0.6990(8) 0.4122(2) 0.9300(4) 0.0253(10) Uani 1 1 d . . . . .
C5A C 0.8951(8) 0.3895(2) 0.9483(4) 0.0262(10) Uani 1 1 d . . . . .
H5A H 0.947654 0.384453 1.022754 0.031 Uiso 1 1 calc R U . . .
C6A C 1.0196(7) 0.3737(2) 0.8593(4) 0.0253(10) Uani 1 1 d . . . . .
H6A H 1.153973 0.356855 0.873640 0.030 Uiso 1 1 calc R U . . .
C7A C 0.5640(8) 0.4301(2) 1.0268(4) 0.0275(10) Uani 1 1 d . . . . .
H7AA H 0.418439 0.419027 1.007630 0.033 Uiso 1 1 calc R U . . .
H7AB H 0.607913 0.405589 1.093663 0.033 Uiso 1 1 calc R U . . .
C8A C 0.5766(8) 0.4997(2) 1.0545(4) 0.0286(10) Uani 1 1 d . . . . .
H8AA H 0.537098 0.523895 0.986540 0.034 Uiso 1 1 calc R U . . .
H8AB H 0.722124 0.510236 1.074861 0.034 Uiso 1 1 calc R U . . .
C9A C 0.4397(8) 0.5208(2) 1.1494(4) 0.0249(10) Uani 1 1 d . . . . .
H9AA H 0.488822 0.500412 1.219662 0.030 Uiso 1 1 calc R U . . .
H9AB H 0.296044 0.506596 1.133163 0.030 Uiso 1 1 calc R U . . .
C10A C 0.4127(7) 0.6972(2) 1.1197(4) 0.0233(9) Uani 1 1 d . . . . .
C11A C 0.4501(8) 0.6901(2) 1.2488(4) 0.0264(10) Uani 1 1 d . . . . .
C12A C 0.5445(8) 0.7464(2) 1.0660(4) 0.0294(11) Uani 1 1 d . . . . .
H12A H 0.691068 0.735719 1.077793 0.044 Uiso 1 1 calc R U . . .
H12B H 0.517463 0.787410 1.099595 0.044 Uiso 1 1 calc R U . . .
H12C H 0.510723 0.748123 0.985696 0.044 Uiso 1 1 calc R U . . .
C13A C 0.1855(8) 0.7057(2) 1.0860(4) 0.0285(10) Uani 1 1 d . . . . .
H13A H 0.166966 0.700132 1.005109 0.043 Uiso 1 1 calc R U . . .
H13B H 0.140710 0.747953 1.106644 0.043 Uiso 1 1 calc R U . . .
H13C H 0.102463 0.674519 1.124614 0.043 Uiso 1 1 calc R U . . .
C14A C 0.6734(8) 0.7002(3) 1.2861(4) 0.0324(11) Uani 1 1 d . . . . .
H14A H 0.694561 0.685313 1.362990 0.049 Uiso 1 1 calc R U . . .
H14B H 0.706590 0.745003 1.282437 0.049 Uiso 1 1 calc R U . . .
H14C H 0.763918 0.676816 1.236883 0.049 Uiso 1 1 calc R U . . .
C15A C 0.3064(9) 0.7292(3) 1.3173(4) 0.0327(11) Uani 1 1 d . . . . .
H15A H 0.163588 0.714879 1.304027 0.049 Uiso 1 1 calc R U . . .
H15B H 0.317554 0.773355 1.295603 0.049 Uiso 1 1 calc R U . . .
H15C H 0.344652 0.724680 1.396740 0.049 Uiso 1 1 calc R U . . .
C16A C 0.5117(8) 0.4483(3) 0.5936(4) 0.0324(11) Uani 1 1 d . . . . .
H16A H 0.496792 0.453650 0.512499 0.049 Uiso 1 1 calc R U . . .
H16B H 0.514375 0.489598 0.629707 0.049 Uiso 1 1 calc R U . . .
H16C H 0.394651 0.423998 0.620341 0.049 Uiso 1 1 calc R U . . .
B1A B 0.4397(8) 0.5940(3) 1.1667(4) 0.0236(10) Uani 1 1 d . . . . .
O1B O 0.5617(5) 0.63962(17) 0.8472(3) 0.0272(7) Uani 1 1 d . . . . .
H1B H 0.493684 0.640375 0.905677 0.041 Uiso 1 1 calc R U . . .
O2B O 0.1980(5) 0.58817(19) 0.8857(3) 0.0317(8) Uani 1 1 d . . . . .
O3B O -0.0055(5) 0.36588(16) 0.4235(3) 0.0244(7) Uani 1 1 d . . . . .
O4B O 0.0093(5) 0.38056(15) 0.2356(3) 0.0236(7) Uani 1 1 d . . . . .
C00Z C 0.0098(8) 0.5582(3) 0.9112(4) 0.0355(12) Uani 1 1 d . . . . .
H00A H 0.000559 0.517770 0.872300 0.053 Uiso 1 1 calc R U . . .
H00B H -0.106922 0.584765 0.886995 0.053 Uiso 1 1 calc R U . . .
H00C H 0.005604 0.551215 0.991959 0.053 Uiso 1 1 calc R U . . .
C1B C 0.4347(7) 0.6224(2) 0.7588(4) 0.0247(9) Uani 1 1 d . . . . .
C2B C 0.2415(8) 0.5970(2) 0.7763(4) 0.0256(10) Uani 1 1 d . . . . .
C3B C 0.1100(8) 0.5820(2) 0.6851(4) 0.0259(10) Uani 1 1 d . . . . .
H3B H -0.022575 0.564537 0.697195 0.031 Uiso 1 1 calc R U . . .
C4B C 0.1729(8) 0.5927(2) 0.5764(4) 0.0259(10) Uani 1 1 d . . . . .
C5B C 0.3671(8) 0.6167(3) 0.5605(4) 0.0289(11) Uani 1 1 d . . . . .
H5B H 0.412596 0.622816 0.486677 0.035 Uiso 1 1 calc R U . . .
C6B C 0.4979(8) 0.6322(2) 0.6506(4) 0.0255(10) Uani 1 1 d . . . . .
H6B H 0.630688 0.649415 0.638232 0.031 Uiso 1 1 calc R U . . .
C7B C 0.0307(9) 0.5738(2) 0.4791(4) 0.0293(11) Uani 1 1 d . . . . .
H7BA H 0.055043 0.601424 0.414432 0.035 Uiso 1 1 calc R U . . .
H7BB H -0.115295 0.578818 0.500028 0.035 Uiso 1 1 calc R U . . .
C8B C 0.0708(8) 0.5051(2) 0.4468(4) 0.0281(10) Uani 1 1 d . . . . .
H8BA H 0.214774 0.501581 0.421742 0.034 Uiso 1 1 calc R U . . .
H8BB H 0.059604 0.478757 0.514415 0.034 Uiso 1 1 calc R U . . .
C9B C -0.0747(8) 0.4786(2) 0.3553(4) 0.0284(11) Uani 1 1 d . . . . .
H9BA H -0.057559 0.502200 0.285074 0.034 Uiso 1 1 calc R U . . .
H9BB H -0.220092 0.483153 0.377555 0.034 Uiso 1 1 calc R U . . .
C10B C 0.0859(7) 0.3089(2) 0.3806(4) 0.0235(10) Uani 1 1 d . . . . .
C11B C 0.0264(7) 0.3130(2) 0.2529(4) 0.0241(10) Uani 1 1 d . . . . .
C12B C -0.0021(9) 0.2527(3) 0.4395(4) 0.0306(11) Uani 1 1 d . . . . .
H12D H 0.041456 0.253674 0.518619 0.046 Uiso 1 1 calc R U . . .
H12E H 0.048794 0.214107 0.405290 0.046 Uiso 1 1 calc R U . . .
H12F H -0.153547 0.253732 0.432759 0.046 Uiso 1 1 calc R U . . .
C13B C 0.1884(9) 0.2872(3) 0.1769(4) 0.0311(11) Uani 1 1 d . . . . .
H13D H 0.317971 0.310469 0.188764 0.047 Uiso 1 1 calc R U . . .
H13E H 0.140115 0.291574 0.098898 0.047 Uiso 1 1 calc R U . . .
H13F H 0.212105 0.242708 0.193877 0.047 Uiso 1 1 calc R U . . .
C014 C 0.3190(8) 0.3135(3) 0.4053(5) 0.0312(11) Uani 1 1 d . . . . .
H01A H 0.375353 0.349233 0.364824 0.047 Uiso 1 1 calc R U . . .
H01B H 0.386233 0.274780 0.381191 0.047 Uiso 1 1 calc R U . . .
H01C H 0.344952 0.319301 0.485688 0.047 Uiso 1 1 calc R U . . .
C14B C -0.1843(9) 0.2847(3) 0.2236(4) 0.0328(11) Uani 1 1 d . . . . .
H14D H -0.176920 0.238985 0.230820 0.049 Uiso 1 1 calc R U . . .
H14E H -0.225064 0.295779 0.146535 0.049 Uiso 1 1 calc R U . . .
H14F H -0.286729 0.301213 0.274451 0.049 Uiso 1 1 calc R U . . .
B1B B -0.0239(8) 0.4073(3) 0.3363(4) 0.0248(11) Uani 1 1 d . . . . .

loop_
_atom_site_aniso_label
_atom_site_aniso_U_11
_atom_site_aniso_U_22
_atom_site_aniso_U_33
_atom_site_aniso_U_23
_atom_site_aniso_U_13
_atom_site_aniso_U_12
O1A 0.0339(17) 0.028(2) 0.0217(16) -0.0008(14) 0.0016(13) 0.0038(15)
O2A 0.0330(18) 0.035(2) 0.0226(16) -0.0016(14) 0.0003(13) 0.0072(15)
O3A 0.0325(16) 0.0159(17) 0.0201(15) -0.0024(12) 0.0016(12) 0.0025(13)
O4A 0.0432(19) 0.0202(18) 0.0198(15) 0.0022(13) 0.0039(13) 0.0002(14)
C1A 0.035(2) 0.015(2) 0.021(2) -0.0045(17) 0.0018(18) -0.0049(18)
C2A 0.030(2) 0.019(2) 0.024(2) -0.0032(18) 0.0001(18) -0.0002(18)
C3A 0.026(2) 0.020(3) 0.028(2) 0.0009(18) -0.0006(17) 0.0002(18)
C4A 0.035(2) 0.018(2) 0.024(2) -0.0038(18) 0.0043(18) -0.0037(19)
C5A 0.044(3) 0.017(2) 0.018(2) 0.0011(17) -0.0009(18) -0.002(2)
C6A 0.030(2) 0.019(2) 0.026(2) 0.0028(18) -0.0011(18) -0.0009(19)
C7A 0.040(3) 0.019(3) 0.024(2) -0.0019(18) 0.0069(19) -0.001(2)
C8A 0.041(3) 0.016(2) 0.030(2) -0.0015(19) 0.007(2) -0.001(2)
C9A 0.037(2) 0.015(2) 0.022(2) -0.0009(17) 0.0024(18) -0.0005(19)
C10A 0.033(2) 0.014(2) 0.023(2) -0.0039(17) 0.0034(18) 0.0017(17)
C11A 0.042(3) 0.014(2) 0.024(2) 0.0018(17) 0.0028(19) 0.0007(18)
C12A 0.041(3) 0.023(3) 0.024(2) 0.0002(19) 0.005(2) -0.003(2)
C13A 0.032(3) 0.023(3) 0.030(2) 0.0003(19) -0.0003(19) 0.004(2)
C14A 0.042(3) 0.026(3) 0.029(2) 0.003(2) -0.003(2) 0.000(2)
C15A 0.046(3) 0.027(3) 0.025(2) 0.001(2) 0.007(2) 0.005(2)
C16A 0.030(3) 0.034(3) 0.032(3) 0.005(2) -0.0029(19) 0.004(2)
B1A 0.029(2) 0.021(3) 0.021(2) 0.002(2) 0.0009(18) 0.001(2)
O1B 0.0330(17) 0.029(2) 0.0199(15) -0.0032(13) 0.0014(12) -0.0058(14)
O2B 0.0330(18) 0.041(2) 0.0209(16) -0.0001(15) 0.0033(13) -0.0095(16)
O3B 0.0351(17) 0.0197(17) 0.0186(15) -0.0013(12) 0.0025(12) 0.0031(14)
O4B 0.0330(16) 0.0182(17) 0.0196(15) 0.0002(12) -0.0001(12) -0.0006(13)
C00Z 0.033(3) 0.046(4) 0.027(3) 0.003(2) 0.001(2) -0.009(2)
C1B 0.028(2) 0.020(2) 0.026(2) -0.0032(18) -0.0009(17) 0.0035(18)
C2B 0.037(2) 0.017(2) 0.023(2) -0.0033(17) -0.0009(17) 0.005(2)
C3B 0.028(2) 0.018(2) 0.031(2) -0.0006(18) 0.0000(18) 0.0022(18)
C4B 0.037(2) 0.011(2) 0.029(2) -0.0023(17) -0.0030(19) 0.0060(19)
C5B 0.038(3) 0.029(3) 0.020(2) 0.0011(18) 0.0054(18) 0.007(2)
C6B 0.035(2) 0.016(2) 0.026(2) 0.0023(18) 0.0051(18) 0.0001(19)
C7B 0.046(3) 0.018(3) 0.024(2) -0.0007(18) -0.005(2) 0.008(2)
C8B 0.040(3) 0.020(3) 0.023(2) -0.0020(18) -0.0049(19) 0.004(2)
C9B 0.041(3) 0.025(3) 0.019(2) -0.0017(18) -0.0029(19) 0.005(2)
C10B 0.033(2) 0.016(2) 0.021(2) -0.0006(17) 0.0037(18) 0.0034(19)
C11B 0.032(2) 0.020(2) 0.020(2) -0.0004(18) 0.0022(18) -0.0021(19)
C12B 0.040(3) 0.025(3) 0.027(2) 0.005(2) 0.007(2) 0.001(2)
C13B 0.041(3) 0.025(3) 0.028(2) -0.006(2) 0.005(2) 0.005(2)
C014 0.033(3) 0.026(3) 0.034(3) 0.001(2) -0.001(2) 0.005(2)
C14B 0.039(3) 0.026(3) 0.033(3) -0.003(2) -0.003(2) -0.004(2)
B1B 0.026(2) 0.025(3) 0.022(2) -0.001(2) -0.0053(19) 0.003(2)

loop_
_atom_type_symbol
_atom_type_description
_atom_type_scat_dispersion_real
_atom_type_scat_dispersion_imag
_atom_type_scat_source
C C 0.0181 0.0091 'International Tables Vol C Tables 4.2.6.8 and 6.1.1.4'
H H 0.0000 0.0000 'International Tables Vol C Tables 4.2.6.8 and 6.1.1.4'
B B 0.0090 0.0039 'International Tables Vol C Tables 4.2.6.8 and 6.1.1.4'
O O 0.0492 0.0322 'International Tables Vol C Tables 4.2.6.8 and 6.1.1.4'

loop_
_geom_angle_atom_site_label_1
_geom_angle_atom_site_label_2
_geom_angle_atom_site_label_3
_geom_angle
_geom_angle_site_symmetry_1
_geom_angle_site_symmetry_3
_geom_angle_publ_flag
C1A O1A H1A 109.5 . . ?
C2A O2A C16A 117.4(4) . . ?
B1A O3A C10A 106.1(4) . . ?
B1A O4A C11A 107.3(4) . . ?
O1A C1A C6A 119.9(4) . . ?
O1A C1A C2A 120.8(4) . . ?
C6A C1A C2A 119.3(4) . . ?
O2A C2A C1A 114.2(4) . . ?
O2A C2A C3A 125.7(4) . . ?
C1A C2A C3A 120.1(4) . . ?
C2A C3A C4A 120.3(5) . . ?
C2A C3A H3A 119.9 . . ?
C4A C3A H3A 119.9 . . ?
C5A C4A C3A 118.9(4) . . ?
C5A C4A C7A 121.2(4) . . ?
C3A C4A C7A 119.8(5) . . ?
C4A C5A C6A 121.1(4) . . ?
C4A C5A H5A 119.4 . . ?
C6A C5A H5A 119.4 . . ?
C1A C6A C5A 120.2(5) . . ?
C1A C6A H6A 119.9 . . ?
C5A C6A H6A 119.9 . . ?
C8A C7A C4A 112.5(4) . . ?
C8A C7A H7AA 109.1 . . ?
C4A C7A H7AA 109.1 . . ?
C8A C7A H7AB 109.1 . . ?
C4A C7A H7AB 109.1 . . ?
H7AA C7A H7AB 107.8 . . ?
C7A C8A C9A 114.9(4) . . ?
C7A C8A H8AA 108.6 . . ?
C9A C8A H8AA 108.6 . . ?
C7A C8A H8AB 108.6 . . ?
C9A C8A H8AB 108.6 . . ?
H8AA C8A H8AB 107.5 . . ?
C8A C9A B1A 113.0(4) . . ?
C8A C9A H9AA 109.0 . . ?
B1A C9A H9AA 109.0 . . ?
C8A C9A H9AB 109.0 . . ?
B1A C9A H9AB 109.0 . . ?
H9AA C9A H9AB 107.8 . . ?
O3A C10A C12A 109.1(4) . . ?
O3A C10A C13A 107.0(4) . . ?
C12A C10A C13A 111.0(4) . . ?
O3A C10A C11A 101.4(4) . . ?
C12A C10A C11A 114.7(4) . . ?
C13A C10A C11A 113.0(4) . . ?
O4A C11A C15A 109.7(4) . . ?
O4A C11A C14A 107.0(4) . . ?
C15A C11A C14A 111.1(4) . . ?
O4A C11A C10A 101.3(4) . . ?
C15A C11A C10A 114.0(4) . . ?
C14A C11A C10A 113.1(4) . . ?
C10A C12A H12A 109.5 . . ?
C10A C12A H12B 109.5 . . ?
H12A C12A H12B 109.5 . . ?
C10A C12A H12C 109.5 . . ?
H12A C12A H12C 109.5 . . ?
H12B C12A H12C 109.5 . . ?
C10A C13A H13A 109.5 . . ?
C10A C13A H13B 109.5 . . ?
H13A C13A H13B 109.5 . . ?
C10A C13A H13C 109.5 . . ?
H13A C13A H13C 109.5 . . ?
H13B C13A H13C 109.5 . . ?
C11A C14A H14A 109.5 . . ?
C11A C14A H14B 109.5 . . ?
H14A C14A H14B 109.5 . . ?
C11A C14A H14C 109.5 . . ?
H14A C14A H14C 109.5 . . ?
H14B C14A H14C 109.5 . . ?
C11A C15A H15A 109.5 . . ?
C11A C15A H15B 109.5 . . ?
H15A C15A H15B 109.5 . . ?
C11A C15A H15C 109.5 . . ?
H15A C15A H15C 109.5 . . ?
H15B C15A H15C 109.5 . . ?
O2A C16A H16A 109.5 . . ?
O2A C16A H16B 109.5 . . ?
H16A C16A H16B 109.5 . . ?
O2A C16A H16C 109.5 . . ?
H16A C16A H16C 109.5 . . ?
H16B C16A H16C 109.5 . . ?
O4A B1A O3A 113.2(5) . . ?
O4A B1A C9A 124.8(4) . . ?
O3A B1A C9A 121.9(4) . . ?
C1B O1B H1B 109.5 . . ?
C2B O2B C00Z 118.4(4) . . ?
B1B O3B C10B 107.1(4) . . ?
B1B O4B C11B 107.5(4) . . ?
O2B C00Z H00A 109.5 . . ?
O2B C00Z H00B 109.5 . . ?
H00A C00Z H00B 109.5 . . ?
O2B C00Z H00C 109.5 . . ?
H00A C00Z H00C 109.5 . . ?
H00B C00Z H00C 109.5 . . ?
O1B C1B C2B 120.6(4) . . ?
O1B C1B C6B 119.6(4) . . ?
C2B C1B C6B 119.7(4) . . ?
O2B C2B C1B 114.5(4) . . ?
O2B C2B C3B 125.5(5) . . ?
C1B C2B C3B 120.0(4) . . ?
C4B C3B C2B 120.2(5) . . ?
C4B C3B H3B 119.9 . . ?
C2B C3B H3B 119.9 . . ?
C5B C4B C3B 119.1(4) . . ?
C5B C4B C7B 121.7(4) . . ?
C3B C4B C7B 119.1(5) . . ?
C4B C5B C6B 121.0(4) . . ?
C4B C5B H5B 119.5 . . ?
C6B C5B H5B 119.5 . . ?
C1B C6B C5B 120.0(5) . . ?
C1B C6B H6B 120.0 . . ?
C5B C6B H6B 120.0 . . ?
C4B C7B C8B 110.1(4) . . ?
C4B C7B H7BA 109.6 . . ?
C8B C7B H7BA 109.6 . . ?
C4B C7B H7BB 109.6 . . ?
C8B C7B H7BB 109.6 . . ?
H7BA C7B H7BB 108.2 . . ?
C9B C8B C7B 115.3(4) . . ?
C9B C8B H8BA 108.5 . . ?
C7B C8B H8BA 108.5 . . ?
C9B C8B H8BB 108.5 . . ?
C7B C8B H8BB 108.5 . . ?
H8BA C8B H8BB 107.5 . . ?
C8B C9B B1B 109.5(4) . . ?
C8B C9B H9BA 109.8 . . ?
B1B C9B H9BA 109.8 . . ?
C8B C9B H9BB 109.8 . . ?
B1B C9B H9BB 109.8 . . ?
H9BA C9B H9BB 108.2 . . ?
O3B C10B C12B 109.5(4) . . ?
O3B C10B C014 106.8(4) . . ?
C12B C10B C014 110.1(4) . . ?
O3B C10B C11B 102.1(4) . . ?
C12B C10B C11B 114.5(4) . . ?
C014 C10B C11B 113.2(4) . . ?
O4B C11B C13B 108.9(4) . . ?
O4B C11B C14B 107.2(4) . . ?
C13B C11B C14B 110.5(4) . . ?
O4B C11B C10B 102.0(4) . . ?
C13B C11B C10B 114.5(4) . . ?
C14B C11B C10B 113.1(4) . . ?
C10B C12B H12D 109.5 . . ?
C10B C12B H12E 109.5 . . ?
H12D C12B H12E 109.5 . . ?
C10B C12B H12F 109.5 . . ?
H12D C12B H12F 109.5 . . ?
H12E C12B H12F 109.5 . . ?
C11B C13B H13D 109.5 . . ?
C11B C13B H13E 109.5 . . ?
H13D C13B H13E 109.5 . . ?
C11B C13B H13F 109.5 . . ?
H13D C13B H13F 109.5 . . ?
H13E C13B H13F 109.5 . . ?
C10B C014 H01A 109.5 . . ?
C10B C014 H01B 109.5 . . ?
H01A C014 H01B 109.5 . . ?
C10B C014 H01C 109.5 . . ?
H01A C014 H01C 109.5 . . ?
H01B C014 H01C 109.5 . . ?
C11B C14B H14D 109.5 . . ?
C11B C14B H14E 109.5 . . ?
H14D C14B H14E 109.5 . . ?
C11B C14B H14F 109.5 . . ?
H14D C14B H14F 109.5 . . ?
H14E C14B H14F 109.5 . . ?
O4B B1B O3B 113.3(5) . . ?
O4B B1B C9B 125.0(5) . . ?
O3B B1B C9B 121.7(4) . . ?

loop_
_geom_bond_atom_site_label_1
_geom_bond_atom_site_label_2
_geom_bond_distance
_geom_bond_site_symmetry_2
_geom_bond_publ_flag
O1A C1A 1.366(6) . ?
O1A H1A 0.8400 . ?
O2A C2A 1.361(6) . ?
O2A C16A 1.421(6) . ?
O3A B1A 1.380(6) . ?
O3A C10A 1.467(5) . ?
O4A B1A 1.353(6) . ?
O4A C11A 1.469(6) . ?
C1A C6A 1.386(7) . ?
C1A C2A 1.393(7) . ?
C2A C3A 1.394(7) . ?
C3A C4A 1.408(7) . ?
C3A H3A 0.9500 . ?
C4A C5A 1.368(7) . ?
C4A C7A 1.523(7) . ?
C5A C6A 1.399(7) . ?
C5A H5A 0.9500 . ?
C6A H6A 0.9500 . ?
C7A C8A 1.521(7) . ?
C7A H7AA 0.9900 . ?
C7A H7AB 0.9900 . ?
C8A C9A 1.531(7) . ?
C8A H8AA 0.9900 . ?
C8A H8AB 0.9900 . ?
C9A B1A 1.574(7) . ?
C9A H9AA 0.9900 . ?
C9A H9AB 0.9900 . ?
C10A C12A 1.509(7) . ?
C10A C13A 1.521(7) . ?
C10A C11A 1.565(6) . ?
C11A C15A 1.510(7) . ?
C11A C14A 1.512(8) . ?
C12A H12A 0.9800 . ?
C12A H12B 0.9800 . ?
C12A H12C 0.9800 . ?
C13A H13A 0.9800 . ?
C13A H13B 0.9800 . ?
C13A H13C 0.9800 . ?
C14A H14A 0.9800 . ?
C14A H14B 0.9800 . ?
C14A H14C 0.9800 . ?
C15A H15A 0.9800 . ?
C15A H15B 0.9800 . ?
C15A H15C 0.9800 . ?
C16A H16A 0.9800 . ?
C16A H16B 0.9800 . ?
C16A H16C 0.9800 . ?
O1B C1B 1.369(6) . ?
O1B H1B 0.8400 . ?
O2B C2B 1.363(6) . ?
O2B C00Z 1.417(6) . ?
O3B B1B 1.369(7) . ?
O3B C10B 1.451(6) . ?
O4B B1B 1.358(7) . ?
O4B C11B 1.459(6) . ?
C00Z H00A 0.9800 . ?
C00Z H00B 0.9800 . ?
C00Z H00C 0.9800 . ?
C1B C2B 1.383(7) . ?
C1B C6B 1.387(7) . ?
C2B C3B 1.398(7) . ?
C3B C4B 1.395(7) . ?
C3B H3B 0.9500 . ?
C4B C5B 1.375(8) . ?
C4B C7B 1.515(7) . ?
C5B C6B 1.389(7) . ?
C5B H5B 0.9500 . ?
C6B H6B 0.9500 . ?
C7B C8B 1.539(7) . ?
C7B H7BA 0.9900 . ?
C7B H7BB 0.9900 . ?
C8B C9B 1.529(7) . ?
C8B H8BA 0.9900 . ?
C8B H8BB 0.9900 . ?
C9B B1B 1.574(8) . ?
C9B H9BA 0.9900 . ?
C9B H9BB 0.9900 . ?
C10B C12B 1.512(7) . ?
C10B C014 1.529(7) . ?
C10B C11B 1.568(6) . ?
C11B C13B 1.514(7) . ?
C11B C14B 1.520(7) . ?
C12B H12D 0.9800 . ?
C12B H12E 0.9800 . ?
C12B H12F 0.9800 . ?
C13B H13D 0.9800 . ?
C13B H13E 0.9800 . ?
C13B H13F 0.9800 . ?
C014 H01A 0.9800 . ?
C014 H01B 0.9800 . ?
C014 H01C 0.9800 . ?
C14B H14D 0.9800 . ?
C14B H14E 0.9800 . ?
C14B H14F 0.9800 . ?

loop_
_geom_hbond_atom_site_label_D
_geom_hbond_atom_site_label_H
_geom_hbond_atom_site_label_A
_geom_hbond_distance_DH
_geom_hbond_distance_HA
_geom_hbond_distance_DA
_geom_hbond_angle_DHA
_geom_hbond_site_symmetry_A
_geom_hbond_publ_flag
O1A H1A O2A 0.84 2.19 2.651(5) 114.1 . yes
O1A H1A O3B 0.84 2.15 2.898(5) 148.3 1_655 yes
O1B H1B O3A 0.84 2.10 2.868(4) 151.5 . yes
O1B H1B O2B 0.84 2.22 2.649(5) 111.9 . yes
C8B H8BB O3B 0.99 2.67 3.020(6) 101.1 . yes

loop_
_geom_torsion_atom_site_label_1
_geom_torsion_atom_site_label_2
_geom_torsion_atom_site_label_3
_geom_torsion_atom_site_label_4
_geom_torsion
_geom_torsion_site_symmetry_1
_geom_torsion_site_symmetry_2
_geom_torsion_site_symmetry_3
_geom_torsion_site_symmetry_4
_geom_torsion_publ_flag
C16A O2A C2A C1A -173.0(4) . . . . ?
C16A O2A C2A C3A 6.7(8) . . . . ?
O1A C1A C2A O2A -3.3(7) . . . . ?
C6A C1A C2A O2A 178.0(4) . . . . ?
O1A C1A C2A C3A 177.1(4) . . . . ?
C6A C1A C2A C3A -1.7(7) . . . . ?
O2A C2A C3A C4A -179.6(5) . . . . ?
C1A C2A C3A C4A 0.1(7) . . . . ?
C2A C3A C4A C5A 2.5(7) . . . . ?
C2A C3A C4A C7A 178.6(5) . . . . ?
C3A C4A C5A C6A -3.4(7) . . . . ?
C7A C4A C5A C6A -179.4(5) . . . . ?
O1A C1A C6A C5A -178.0(4) . . . . ?
C2A C1A C6A C5A 0.8(7) . . . . ?
C4A C5A C6A C1A 1.8(8) . . . . ?
C5A C4A C7A C8A 95.0(6) . . . . ?
C3A C4A C7A C8A -81.0(6) . . . . ?
C4A C7A C8A C9A 178.5(4) . . . . ?
C7A C8A C9A B1A -174.0(4) . . . . ?
B1A O3A C10A C12A 149.0(4) . . . . ?
B1A O3A C10A C13A -90.9(4) . . . . ?
B1A O3A C10A C11A 27.6(4) . . . . ?
B1A O4A C11A C15A 146.3(4) . . . . ?
B1A O4A C11A C14A -93.1(4) . . . . ?
B1A O4A C11A C10A 25.6(5) . . . . ?
O3A C10A C11A O4A -31.9(4) . . . . ?
C12A C10A C11A O4A -149.2(4) . . . . ?
C13A C10A C11A O4A 82.3(5) . . . . ?
O3A C10A C11A C15A -149.5(4) . . . . ?
C12A C10A C11A C15A 93.1(5) . . . . ?
C13A C10A C11A C15A -35.4(6) . . . . ?
O3A C10A C11A C14A 82.3(5) . . . . ?
C12A C10A C11A C14A -35.1(6) . . . . ?
C13A C10A C11A C14A -163.6(4) . . . . ?
C11A O4A B1A O3A -9.2(5) . . . . ?
C11A O4A B1A C9A 171.4(4) . . . . ?
C10A O3A B1A O4A -13.0(5) . . . . ?
C10A O3A B1A C9A 166.4(4) . . . . ?
C8A C9A B1A O4A -152.9(5) . . . . ?
C8A C9A B1A O3A 27.8(6) . . . . ?
C00Z O2B C2B C1B -175.5(5) . . . . ?
C00Z O2B C2B C3B 3.8(8) . . . . ?
O1B C1B C2B O2B -3.3(7) . . . . ?
C6B C1B C2B O2B 178.6(4) . . . . ?
O1B C1B C2B C3B 177.3(4) . . . . ?
C6B C1B C2B C3B -0.8(7) . . . . ?
O2B C2B C3B C4B -179.4(5) . . . . ?
C1B C2B C3B C4B -0.1(7) . . . . ?
C2B C3B C4B C5B 1.5(7) . . . . ?
C2B C3B C4B C7B 177.7(4) . . . . ?
C3B C4B C5B C6B -2.0(7) . . . . ?
C7B C4B C5B C6B -178.2(5) . . . . ?
O1B C1B C6B C5B -177.9(5) . . . . ?
C2B C1B C6B C5B 0.3(7) . . . . ?
C4B C5B C6B C1B 1.2(8) . . . . ?
C5B C4B C7B C8B 88.3(6) . . . . ?
C3B C4B C7B C8B -87.8(5) . . . . ?
C4B C7B C8B C9B 175.4(4) . . . . ?
C7B C8B C9B B1B -176.7(4) . . . . ?
B1B O3B C10B C12B -145.7(4) . . . . ?
B1B O3B C10B C014 95.1(4) . . . . ?
B1B O3B C10B C11B -23.9(5) . . . . ?
B1B O4B C11B C13B -143.2(4) . . . . ?
B1B O4B C11B C14B 97.3(4) . . . . ?
B1B O4B C11B C10B -21.8(5) . . . . ?
O3B C10B C11B O4B 27.4(4) . . . . ?
C12B C10B C11B O4B 145.7(4) . . . . ?
C014 C10B C11B O4B -87.0(5) . . . . ?
O3B C10B C11B C13B 144.9(4) . . . . ?
C12B C10B C11B C13B -96.8(5) . . . . ?
C014 C10B C11B C13B 30.5(6) . . . . ?
O3B C10B C11B C14B -87.4(5) . . . . ?
C12B C10B C11B C14B 30.9(6) . . . . ?
C014 C10B C11B C14B 158.2(5) . . . . ?
C11B O4B B1B O3B 7.8(5) . . . . ?
C11B O4B B1B C9B -173.3(5) . . . . ?
C10B O3B B1B O4B 11.5(5) . . . . ?
C10B O3B B1B C9B -167.5(4) . . . . ?
C8B C9B B1B O4B -129.3(5) . . . . ?
C8B C9B B1B O3B 49.5(7) . . . . ?
